data_7045001
loop_
_publ_author_name
'Ghosh, Abhisek Brata'
'Saha, Namrata'
'Sarkar, Arpita'
'Dutta, Amit Kumar'
'Satra, Jit'
'Adhikary, Bibhutosh'

_publ_section_title
;
 Single source precursor driven phase selective synthesis of
 Au-CuGaS<sub>2</sub> heteronanostructures: an observation of plasmon
 enhanced photocurrent efficiency.
;
_journal_issue 4
_journal_name_full 'Dalton transactions (Cambridge, England : 2003)'
_journal_page_first 1071
_journal_page_last 1081
_journal_paper_doi 10.1039/c7dt04169a
_journal_volume 47
_journal_year 2018
_chemical_formula_sum 'C18 H24 Ga N3 S6'
_chemical_formula_weight 544.48
_space_group_IT_number 14
_space_group_name_Hall '-P 2ybc'
_space_group_name_H-M_alt 'P 1 21/c 1'
_symmetry_cell_setting monoclinic
_symmetry_space_group_name_Hall '-P 2ybc'
_symmetry_space_group_name_H-M 'P 1 21/c 1'
_atom_sites_solution_hydrogens geom
_atom_sites_solution_primary direct
_atom_sites_solution_secondary difmap
_audit_creation_method SHELXL-97
_audit_update_record
;
2017-03-27 deposited with the CCDC.
2017-12-07 downloaded from the CCDC.
;
_cell_angle_alpha 90.00
_cell_angle_beta 98.654(3)
_cell_angle_gamma 90.00
_cell_formula_units_Z 4
_cell_length_a 12.6050(17)
_cell_length_b 10.5038(15)
_cell_length_c 17.814(2)
_cell_measurement_reflns_used 1131
_cell_measurement_temperature 150(2)
_cell_measurement_theta_max 21.84
_cell_measurement_theta_min 2.54
_cell_volume 2331.7(5)
_computing_cell_refinement 'BRUKER SMART'
_computing_data_collection 'BRUKER SMART'
_computing_data_reduction 'BRUKER SAINT'
_computing_molecular_graphics ORTEP
_computing_structure_refinement 'SHELXL-97 (Sheldrick, 1997)'
_computing_structure_solution 'SHELXS-97 (Sheldrick, 1990)'
_diffrn_ambient_temperature 150(2)
_diffrn_measured_fraction_theta_full 0.977
_diffrn_measured_fraction_theta_max 0.977
_diffrn_measurement_device_type 'BRUKER SMART APEX CCD DIFFARCTOMETER'
_diffrn_measurement_method 'OMEGA-PHI SCAN'
_diffrn_radiation_monochromator graphite
_diffrn_radiation_source 'fine-focus sealed tube'
_diffrn_radiation_type MoK\a
_diffrn_radiation_wavelength 0.71073
_diffrn_reflns_av_R_equivalents 0.0705
_diffrn_reflns_av_unetI/netI 0.1067
_diffrn_reflns_limit_h_max 15
_diffrn_reflns_limit_h_min -14
_diffrn_reflns_limit_k_max 6
_diffrn_reflns_limit_k_min -12
_diffrn_reflns_limit_l_max 19
_diffrn_reflns_limit_l_min -21
_diffrn_reflns_number 10411
_diffrn_reflns_theta_full 26.00
_diffrn_reflns_theta_max 26.00
_diffrn_reflns_theta_min 2.26
_exptl_absorpt_coefficient_mu 1.728
_exptl_absorpt_correction_T_max 0.9341
_exptl_absorpt_correction_T_min 0.8066
_exptl_absorpt_correction_type multi-scan
_exptl_absorpt_process_details 'BRUKER SADABS'
_exptl_crystal_colour YELLOW
_exptl_crystal_density_diffrn 1.551
_exptl_crystal_density_method 'not measured'
_exptl_crystal_description PLATES
_exptl_crystal_F_000 1120
_exptl_crystal_size_max 0.13
_exptl_crystal_size_mid 0.06
_exptl_crystal_size_min 0.04
_refine_diff_density_max 0.700
_refine_diff_density_min -0.412
_refine_diff_density_rms 0.115
_refine_ls_extinction_method none
_refine_ls_goodness_of_fit_ref 1.092
_refine_ls_hydrogen_treatment constr
_refine_ls_matrix_type full
_refine_ls_number_parameters 253
_refine_ls_number_reflns 4474
_refine_ls_number_restraints 0
_refine_ls_restrained_S_all 1.092
_refine_ls_R_factor_all 0.1189
_refine_ls_R_factor_gt 0.0779
_refine_ls_shift/su_max 0.000
_refine_ls_shift/su_mean 0.000
_refine_ls_structure_factor_coef Fsqd
_refine_ls_weighting_details 'calc w=1/[\s^2^(Fo^2^)+(0.0532P)^2^+0.0000P] where P=(Fo^2^+2Fc^2^)/3'
_refine_ls_weighting_scheme calc
_refine_ls_wR_factor_gt 0.1318
_refine_ls_wR_factor_ref 0.1454
_reflns_number_gt 3069
_reflns_number_total 4474
_reflns_threshold_expression >2sigma(I)
_cod_data_source_file c7dt04169a2.cif
_cod_data_source_block 1
_cod_depositor_comments
;
The following automatic conversions were performed:

'_symmetry_cell_setting' value 'MONOCLINIC' changed to 'monoclinic'
according to
/home/data/users/saulius/crontab/automatic-downloads/rss-feeds/RSC/lib/dictionaries/cif_core.dic
dictionary named 'cif_core.dic' version 2.4.2 from 2011-04-26.

'_exptl_absorpt_correction_type' value 'MULTI-SCAN' changed to
'multi-scan' according to
/home/data/users/saulius/crontab/automatic-downloads/rss-feeds/RSC/lib/dictionaries/cif_core.dic
dictionary named 'cif_core.dic' version 2.4.2 from 2011-04-26.

Automatic conversion script
Id: cif_fix_values 4973 2017-02-22 13:04:09Z antanas 

 Adding full bibliography for 7045000--7045001.cif.
;
_cod_original_cell_volume 2331.7(6)
_cod_original_sg_symbol_H-M P21/c
_cod_database_code 7045001

loop_
_symmetry_equiv_pos_as_xyz
'x, y, z'
'-x, y+1/2, -z+1/2'
'-x, -y, -z'
'x, -y-1/2, z-1/2'

loop_
_atom_site_label
_atom_site_type_symbol
_atom_site_fract_x
_atom_site_fract_y
_atom_site_fract_z
_atom_site_U_iso_or_equiv
_atom_site_adp_type
_atom_site_occupancy
_atom_site_symmetry_multiplicity
_atom_site_calc_flag
_atom_site_refinement_flags
Ga1 Ga 0.29227(6) 0.72935(7) 0.13020(4) 0.0274(2) Uani 1 1 d .
S1 S 0.32525(13) 0.64339(17) 0.24793(9) 0.0268(4) Uani 1 1 d .
S2 S 0.48011(14) 0.81909(17) 0.19895(9) 0.0341(5) Uani 1 1 d .
S3 S 0.17241(12) 0.56729(16) 0.06044(8) 0.0236(4) Uani 1 1 d .
S4 S 0.38092(13) 0.65937(17) 0.03403(9) 0.0274(4) Uani 1 1 d .
S5 S 0.21600(14) 0.92017(17) 0.09624(9) 0.0296(4) Uani 1 1 d .
S6 S 0.06586(14) 0.79478(16) 0.18814(9) 0.0283(4) Uani 1 1 d .
N1 N 0.6525(4) 0.8544(6) 0.3372(3) 0.0367(15) Uani 1 1 d .
H1A H 0.6321 0.8733 0.2903 0.044 Uiso 1 1 calc R
H1B H 0.7080 0.8909 0.3621 0.044 Uiso 1 1 calc R
N2 N 0.0960(5) 0.3909(6) -0.0751(3) 0.0387(15) Uani 1 1 d .
H2A H 0.0861 0.4169 -0.0309 0.046 Uiso 1 1 calc R
H2B H 0.0501 0.3407 -0.1006 0.046 Uiso 1 1 calc R
N3 N -0.1201(5) 0.9789(6) 0.1805(3) 0.0399(16) Uani 1 1 d .
H3A H -0.0943 0.9059 0.1957 0.048 Uiso 1 1 calc R
H3B H -0.1823 1.0018 0.1900 0.048 Uiso 1 1 calc R
C1 C 0.5988(5) 0.7698(6) 0.3709(3) 0.0239(15) Uani 1 1 d .
C2 C 0.6299(5) 0.7412(7) 0.4528(3) 0.0318(17) Uani 1 1 d .
H2C H 0.6112 0.8113 0.4838 0.038 Uiso 1 1 calc R
H2D H 0.7064 0.7254 0.4647 0.038 Uiso 1 1 calc R
C3 C 0.5655(5) 0.6211(6) 0.4661(3) 0.0252(15) Uani 1 1 d .
H3C H 0.6100 0.5457 0.4665 0.030 Uiso 1 1 calc R
H3D H 0.5383 0.6264 0.5141 0.030 Uiso 1 1 calc R
C4 C 0.4731(5) 0.6166(6) 0.3999(3) 0.0243(15) Uani 1 1 d .
H4A H 0.4614 0.5304 0.3810 0.029 Uiso 1 1 calc R
H4B H 0.4073 0.6479 0.4154 0.029 Uiso 1 1 calc R
C5 C 0.5084(5) 0.7018(6) 0.3403(3) 0.0203(14) Uani 1 1 d .
C6 C 0.4493(5) 0.7199(6) 0.2687(3) 0.0257(15) Uani 1 1 d .
C7 C 0.1805(6) 0.4275(6) -0.1034(3) 0.0276(16) Uani 1 1 d .
C8 C 0.2048(6) 0.3809(7) -0.1783(4) 0.044(2) Uani 1 1 d .
H8A H 0.2257 0.2919 -0.1751 0.053 Uiso 1 1 calc R
H8B H 0.1427 0.3902 -0.2173 0.053 Uiso 1 1 calc R
C9 C 0.2944(7) 0.4611(8) -0.1956(4) 0.052(2) Uani 1 1 d .
H9A H 0.2675 0.5276 -0.2313 0.063 Uiso 1 1 calc R
H9B H 0.3454 0.4099 -0.2181 0.063 Uiso 1 1 calc R
C10 C 0.3485(6) 0.5197(7) -0.1214(4) 0.0368(18) Uani 1 1 d .
H10A H 0.3672 0.6081 -0.1283 0.044 Uiso 1 1 calc R
H10B H 0.4127 0.4729 -0.1008 0.044 Uiso 1 1 calc R
C11 C 0.2616(5) 0.5078(6) -0.0698(3) 0.0192(14) Uani 1 1 d .
C12 C 0.2681(5) 0.5687(6) -0.0013(3) 0.0226(14) Uani 1 1 d .
C13 C -0.0641(5) 1.0562(6) 0.1426(3) 0.0281(16) Uani 1 1 d .
C14 C -0.1077(5) 1.1836(7) 0.1156(4) 0.0331(17) Uani 1 1 d .
H14A H -0.1410 1.2265 0.1543 0.040 Uiso 1 1 calc R
H14B H -0.1596 1.1757 0.0697 0.040 Uiso 1 1 calc R
C15 C -0.0075(6) 1.2532(7) 0.1003(4) 0.046(2) Uani 1 1 d .
H15A H 0.0247 1.2999 0.1449 0.055 Uiso 1 1 calc R
H15B H -0.0245 1.3125 0.0585 0.055 Uiso 1 1 calc R
C16 C 0.0687(6) 1.1490(6) 0.0802(4) 0.0375(18) Uani 1 1 d .
H16A H 0.0585 1.1334 0.0259 0.045 Uiso 1 1 calc R
H16B H 0.1430 1.1720 0.0970 0.045 Uiso 1 1 calc R
C17 C 0.0368(5) 1.0335(6) 0.1229(3) 0.0268(16) Uani 1 1 d .
C18 C 0.0959(5) 0.9222(6) 0.1365(3) 0.0249(15) Uani 1 1 d .

loop_
_atom_site_aniso_label
_atom_site_aniso_U_11
_atom_site_aniso_U_22
_atom_site_aniso_U_33
_atom_site_aniso_U_23
_atom_site_aniso_U_13
_atom_site_aniso_U_12
Ga1 0.0311(4) 0.0309(4) 0.0205(4) 0.0031(3) 0.0048(3) 0.0031(4)
S1 0.0236(9) 0.0355(10) 0.0206(8) 0.0031(7) 0.0010(7) -0.0087(8)
S2 0.0331(10) 0.0384(11) 0.0282(9) 0.0099(8) -0.0031(8) -0.0132(9)
S3 0.0172(8) 0.0362(10) 0.0187(8) 0.0007(7) 0.0065(6) 0.0006(8)
S4 0.0203(9) 0.0385(11) 0.0243(9) 0.0004(8) 0.0059(7) -0.0029(8)
S5 0.0268(10) 0.0341(10) 0.0306(9) 0.0061(8) 0.0136(7) 0.0021(8)
S6 0.0262(9) 0.0273(10) 0.0324(9) 0.0027(8) 0.0078(7) -0.0012(8)
N1 0.036(4) 0.043(4) 0.026(3) -0.001(3) -0.010(3) -0.012(3)
N2 0.034(4) 0.049(4) 0.033(3) -0.010(3) 0.004(3) -0.010(3)
N3 0.034(4) 0.042(4) 0.049(4) 0.009(3) 0.022(3) 0.013(3)
C1 0.027(4) 0.022(4) 0.023(3) -0.002(3) 0.002(3) 0.006(3)
C2 0.016(4) 0.050(5) 0.030(4) -0.009(3) 0.004(3) 0.003(3)
C3 0.023(4) 0.028(4) 0.028(4) 0.000(3) 0.013(3) 0.006(3)
C4 0.035(4) 0.020(4) 0.017(3) -0.005(3) 0.003(3) 0.002(3)
C5 0.023(4) 0.019(3) 0.019(3) -0.002(3) 0.004(3) 0.003(3)
C6 0.027(4) 0.025(4) 0.026(3) -0.002(3) 0.007(3) 0.001(3)
C7 0.034(4) 0.025(4) 0.024(3) 0.007(3) 0.005(3) 0.007(3)
C8 0.063(6) 0.044(5) 0.025(4) -0.008(3) 0.005(4) -0.009(4)
C9 0.059(6) 0.071(6) 0.032(4) -0.010(4) 0.021(4) -0.011(5)
C10 0.043(5) 0.037(4) 0.031(4) 0.009(3) 0.008(3) 0.004(4)
C11 0.012(3) 0.031(4) 0.016(3) 0.007(3) 0.008(2) 0.007(3)
C12 0.021(4) 0.026(4) 0.022(3) 0.008(3) 0.007(3) 0.004(3)
C13 0.035(4) 0.031(4) 0.016(3) -0.005(3) -0.004(3) 0.005(3)
C14 0.033(4) 0.041(5) 0.026(4) 0.001(3) 0.008(3) 0.012(4)
C15 0.060(6) 0.033(5) 0.043(4) 0.014(4) 0.005(4) 0.013(4)
C16 0.050(5) 0.034(4) 0.031(4) 0.003(3) 0.014(3) 0.007(4)
C17 0.026(4) 0.030(4) 0.022(3) -0.003(3) -0.002(3) 0.000(3)
C18 0.016(3) 0.038(4) 0.020(3) -0.011(3) 0.002(3) -0.004(3)

loop_
_atom_type_symbol
_atom_type_description
_atom_type_scat_dispersion_real
_atom_type_scat_dispersion_imag
_atom_type_scat_source
C C 0.0033 0.0016 'International Tables Vol C Tables 4.2.6.8 and 6.1.1.4'
H H 0.0000 0.0000 'International Tables Vol C Tables 4.2.6.8 and 6.1.1.4'
N N 0.0061 0.0033 'International Tables Vol C Tables 4.2.6.8 and 6.1.1.4'
S S 0.1246 0.1234 'International Tables Vol C Tables 4.2.6.8 and 6.1.1.4'
Ga Ga 0.2307 1.6083 'International Tables Vol C Tables 4.2.6.8 and 6.1.1.4'

loop_
_geom_angle_atom_site_label_1
_geom_angle_atom_site_label_2
_geom_angle_atom_site_label_3
_geom_angle
S1 Ga1 S5 127.71(7)
S1 Ga1 S4 121.34(7)
S5 Ga1 S4 108.53(7)
S1 Ga1 S3 101.74(6)
S5 Ga1 S3 105.74(7)
S4 Ga1 S3 74.66(6)
S1 Ga1 S2 71.89(6)
S5 Ga1 S2 96.98(7)
S4 Ga1 S2 87.58(6)
S3 Ga1 S2 154.59(7)
C6 S1 Ga1 92.6(2)
C6 S2 Ga1 80.5(2)
C12 S3 Ga1 83.3(2)
C12 S4 Ga1 89.0(2)
C18 S5 Ga1 104.9(2)
C1 N1 H1A 120.0
C1 N1 H1B 120.0
H1A N1 H1B 120.0
C7 N2 H2A 120.0
C7 N2 H2B 120.0
H2A N2 H2B 120.0
C13 N3 H3A 120.0
C13 N3 H3B 120.0
H3A N3 H3B 120.0
N1 C1 C5 128.2(6)
N1 C1 C2 120.5(6)
C5 C1 C2 111.2(6)
C1 C2 C3 104.5(5)
C1 C2 H2C 110.9
C3 C2 H2C 110.9
C1 C2 H2D 110.9
C3 C2 H2D 110.9
H2C C2 H2D 108.9
C4 C3 C2 105.4(5)
C4 C3 H3C 110.7
C2 C3 H3C 110.7
C4 C3 H3D 110.7
C2 C3 H3D 110.7
H3C C3 H3D 108.8
C5 C4 C3 104.7(5)
C5 C4 H4A 110.8
C3 C4 H4A 110.8
C5 C4 H4B 110.8
C3 C4 H4B 110.8
H4A C4 H4B 108.9
C1 C5 C6 125.9(6)
C1 C5 C4 110.0(5)
C6 C5 C4 123.6(6)
C5 C6 S2 126.9(5)
C5 C6 S1 118.0(5)
S2 C6 S1 114.9(4)
N2 C7 C11 127.1(6)
N2 C7 C8 122.6(6)
C11 C7 C8 110.3(6)
C9 C8 C7 105.4(6)
C9 C8 H8A 110.7
C7 C8 H8A 110.7
C9 C8 H8B 110.7
C7 C8 H8B 110.7
H8A C8 H8B 108.8
C8 C9 C10 107.8(6)
C8 C9 H9A 110.1
C10 C9 H9A 110.1
C8 C9 H9B 110.1
C10 C9 H9B 110.1
H9A C9 H9B 108.5
C9 C10 C11 102.7(6)
C9 C10 H10A 111.2
C11 C10 H10A 111.2
C9 C10 H10B 111.2
C11 C10 H10B 111.2
H10A C10 H10B 109.1
C12 C11 C7 127.5(6)
C12 C11 C10 122.8(6)
C7 C11 C10 109.7(5)
C11 C12 S4 120.8(5)
C11 C12 S3 127.0(5)
S4 C12 S3 112.3(3)
N3 C13 C17 127.0(6)
N3 C13 C14 120.8(6)
C17 C13 C14 112.2(6)
C13 C14 C15 102.3(6)
C13 C14 H14A 111.3
C15 C14 H14A 111.3
C13 C14 H14B 111.3
C15 C14 H14B 111.3
H14A C14 H14B 109.2
C14 C15 C16 105.3(6)
C14 C15 H15A 110.7
C16 C15 H15A 110.7
C14 C15 H15B 110.7
C16 C15 H15B 110.7
H15A C15 H15B 108.8
C17 C16 C15 103.4(6)
C17 C16 H16A 111.1
C15 C16 H16A 111.1
C17 C16 H16B 111.1
C15 C16 H16B 111.1
H16A C16 H16B 109.1
C18 C17 C13 126.0(6)
C18 C17 C16 125.8(6)
C13 C17 C16 108.1(6)
C17 C18 S6 127.0(5)
C17 C18 S5 114.1(5)
S6 C18 S5 118.9(4)

loop_
_geom_bond_atom_site_label_1
_geom_bond_atom_site_label_2
_geom_bond_distance
Ga1 S1 2.2636(17)
Ga1 S5 2.2655(19)
Ga1 S4 2.3021(18)
Ga1 S3 2.4818(18)
Ga1 S2 2.6687(19)
S1 C6 1.747(7)
S2 C6 1.710(6)
S3 C12 1.750(6)
S4 C12 1.748(6)
S5 C18 1.771(6)
S6 C18 1.698(7)
N1 C1 1.315(8)
N1 H1A 0.8600
N1 H1B 0.8600
N2 C7 1.303(8)
N2 H2A 0.8600
N2 H2B 0.8600
N3 C13 1.326(8)
N3 H3A 0.8600
N3 H3B 0.8600
C1 C5 1.385(8)
C1 C2 1.484(8)
C2 C3 1.538(9)
C2 H2C 0.9700
C2 H2D 0.9700
C3 C4 1.529(8)
C3 H3C 0.9700
C3 H3D 0.9700
C4 C5 1.506(8)
C4 H4A 0.9700
C4 H4B 0.9700
C5 C6 1.391(8)
C7 C11 1.390(9)
C7 C8 1.496(9)
C8 C9 1.478(10)
C8 H8A 0.9700
C8 H8B 0.9700
C9 C10 1.524(9)
C9 H9A 0.9700
C9 H9B 0.9700
C10 C11 1.537(8)
C10 H10A 0.9700
C10 H10B 0.9700
C11 C12 1.370(8)
C13 C17 1.390(9)
C13 C14 1.498(9)
C14 C15 1.520(10)
C14 H14A 0.9700
C14 H14B 0.9700
C15 C16 1.533(10)
C15 H15A 0.9700
C15 H15B 0.9700
C16 C17 1.518(9)
C16 H16A 0.9700
C16 H16B 0.9700
C17 C18 1.388(9)
